data_1539822
loop_
_publ_author_name
'Bodak, O.I.'
'Gladyshevskii, E.I.'
'Salamakha, P.S.'
'Pecharskii, V.K.'
'Bruskov, V.A.'

_publ_section_title
;
 The crystal structure of Nd2 Cr9 Ge8
;
_journal_name_full 'Soviet Physics, Crystallography (= Kristallografiya)'
_journal_page_first 774
_journal_page_last 775
_journal_volume 34
_journal_year 1989
_chemical_formula_sum 'Cr9 Ge8 Nd2'
_chemical_name_systematic 'Nd2 Cr9 Ge8'
_space_group_IT_number 51
_symmetry_space_group_name_Hall '-P 2a 2a'
_symmetry_space_group_name_H-M 'P m m a'
_cell_angle_alpha 90
_cell_angle_beta 90
_cell_angle_gamma 90
_cell_formula_units_Z 1
_cell_length_a 9.388
_cell_length_b 4.046
_cell_length_c 8.045
_cell_volume 305.580
_citation_journal_id_ASTM SPHCA6
_cod_data_source_file Bodak_SPHCA6_1989_565.cif
_cod_data_source_block Cr9Ge8Nd2
_cod_original_cell_volume 305.58
_cod_database_code 1539822

loop_
_symmetry_equiv_pos_as_xyz
x,y,z
-x+1/2,-y,z
x+1/2,-y,-z
-x,y,-z
-x,-y,-z
x-1/2,y,-z
-x-1/2,y,z
x,-y,z

loop_
_atom_site_label
_atom_site_type_symbol
_atom_site_fract_x
_atom_site_fract_y
_atom_site_fract_z
_atom_site_occupancy
_atom_site_U_iso_or_equiv
Cr4 Cr 0.1064 0.5 0.2027 1 0.0
Ge1 Ge 0.25 0 0.122 1 0.0
Ge2 Ge 0.0387 0 0.6787 1 0.0
Cr2 Cr 0 0.5 0.5 1 0.0
Nd1 Nd 0.25 0.5 0.832 1 0.0
Ge3 Ge 0.25 0.3413 0.4581 0.5 0.0
Cr3 Cr 0.25 0 0.4484 0.5 0.0
Cr1 Cr 0 0 0 1 0.0
